data_4350011
loop_
_publ_author_name
'Su, Qian-Qian'
'Fan, Kun'
'Jin, Xin-Xin'
'Huang, Xin-Da'
'Cheng, Shun-Cheung'
'Luo, Li-Juan'
'Li, Yao-Jie'
'Xiang, Jing'
'Ko, Chi-Chiu'
'Zheng, Li-Min'
'Lau, Tai-Chu'

_publ_section_title
;
 Syntheses, crystal structures and magnetic properties of a series of
 luminescent lanthanide complexes containing neutral tetradentate
 phenanthroline-amide ligands
;
_journal_issue 6
_journal_name_full 'Inorganic Chemistry Frontiers'
_journal_page_first 1442
_journal_paper_doi 10.1039/C9QI00238C
_journal_volume 6
_journal_year 2019
_chemical_formula_sum 'C44 H56 Cl2 Eu N9 O17'
_chemical_formula_weight 1205.83
_space_group_crystal_system triclinic
_space_group_IT_number 2
_space_group_name_Hall '-P 1'
_space_group_name_H-M_alt 'P -1'
_atom_sites_solution_hydrogens mixed
_audit_creation_method SHELXL-2014/7
_audit_update_record
;
2019-02-20 deposited with the CCDC.	2019-04-12 downloaded from the CCDC.
;
_cell_angle_alpha 108.393(4)
_cell_angle_beta 107.089(4)
_cell_angle_gamma 92.161(4)
_cell_formula_units_Z 2
_cell_length_a 11.0673(6)
_cell_length_b 14.9385(7)
_cell_length_c 16.8102(7)
_cell_measurement_reflns_used 11599
_cell_measurement_temperature 100.00(10)
_cell_measurement_theta_max 28.8400
_cell_measurement_theta_min 3.7990
_cell_volume 2494.6(2)
_computing_structure_refinement 'SHELXL-2014/7 (Sheldrick, 2014)'
_diffrn_ambient_temperature 100.00(10)
_diffrn_detector_area_resol_mean 5.2684
_diffrn_measured_fraction_theta_full 0.998
_diffrn_measured_fraction_theta_max 0.836
_diffrn_measurement_device_type 'SuperNova, Dual, Cu at zero, AtlasS2'
_diffrn_radiation_type MoK\a
_diffrn_radiation_wavelength 0.71073
_diffrn_reflns_av_R_equivalents 0.0424
_diffrn_reflns_av_unetI/netI 0.0688
_diffrn_reflns_Laue_measured_fraction_full 0.998
_diffrn_reflns_Laue_measured_fraction_max 0.836
_diffrn_reflns_limit_h_max 14
_diffrn_reflns_limit_h_min -15
_diffrn_reflns_limit_k_max 20
_diffrn_reflns_limit_k_min -18
_diffrn_reflns_limit_l_max 22
_diffrn_reflns_limit_l_min -23
_diffrn_reflns_number 25802
_diffrn_reflns_point_group_measured_fraction_full 0.998
_diffrn_reflns_point_group_measured_fraction_max 0.836
_diffrn_reflns_theta_full 25.242
_diffrn_reflns_theta_max 29.620
_diffrn_reflns_theta_min 3.381
_diffrn_source 'micro-focus sealed X-ray tube'
_exptl_absorpt_coefficient_mu 1.445
_exptl_absorpt_correction_T_max 1.00000
_exptl_absorpt_correction_T_min 0.83211
_exptl_absorpt_correction_type multi-scan
_exptl_absorpt_process_details sadabs
_exptl_crystal_colour white
_exptl_crystal_density_diffrn 1.605
_exptl_crystal_description block
_exptl_crystal_F_000 1232
_exptl_crystal_size_max 0.080
_exptl_crystal_size_mid 0.070
_exptl_crystal_size_min 0.070
_refine_diff_density_max 3.519
_refine_diff_density_min -1.474
_refine_diff_density_rms 0.177
_refine_ls_extinction_method none
_refine_ls_goodness_of_fit_ref 1.059
_refine_ls_hydrogen_treatment constr
_refine_ls_matrix_type full
_refine_ls_number_parameters 690
_refine_ls_number_reflns 11765
_refine_ls_number_restraints 2130
_refine_ls_restrained_S_all 0.999
_refine_ls_R_factor_all 0.0681
_refine_ls_R_factor_gt 0.0583
_refine_ls_shift/su_max 0.031
_refine_ls_shift/su_mean 0.001
_refine_ls_structure_factor_coef Fsqd
_refine_ls_weighting_details 'w=1/[\s^2^(Fo^2^)+(0.0697P)^2^+15.5820P] where P=(Fo^2^+2Fc^2^)/3'
_refine_ls_weighting_scheme calc
_refine_ls_wR_factor_gt 0.1515
_refine_ls_wR_factor_ref 0.1596
_reflns_Friedel_coverage 0.000
_reflns_number_gt 10280
_reflns_number_total 11765
_reflns_threshold_expression 'I > 2\s(I)'
_cod_data_source_file c9qi00238c2.cif
_cod_data_source_block exp_602
_cod_database_code 4350011
_shelx_shelxl_version_number 2014/7
_shelx_space_group_comment
;
The symmetry employed for this shelxl refinement is uniquely defined
by the following loop, which should always be used as a source of
symmetry information in preference to the above space-group names.
They are only intended as comments.
;
_shelx_estimated_absorpt_t_min 0.893
_shelx_estimated_absorpt_t_max 0.906

loop_
_space_group_symop_operation_xyz
'x, y, z'
'-x, -y, -z'

loop_
_atom_site_label
_atom_site_type_symbol
_atom_site_fract_x
_atom_site_fract_y
_atom_site_fract_z
_atom_site_U_iso_or_equiv
_atom_site_adp_type
_atom_site_occupancy
_atom_site_site_symmetry_order
_atom_site_calc_flag
_atom_site_refinement_flags_posn
_atom_site_refinement_flags_adp
_atom_site_refinement_flags_occupancy
_atom_site_disorder_assembly
_atom_site_disorder_group
Eu1 Eu 0.89250(2) 0.74619(2) 0.70591(2) 0.01357(9) Uani 1 1 d . U . . .
N1 N 0.8630(5) 0.8757(3) 0.5021(3) 0.0219(9) Uani 1 1 d . U . . .
H1 H 0.8713 0.9345 0.5059 0.026 Uiso 1 1 calc R U . . .
N2 N 1.0086(4) 0.9079(3) 0.7269(3) 0.0151(8) Uani 1 1 d . U . . .
N3 N 1.0372(4) 0.8519(3) 0.8653(3) 0.0160(8) Uani 1 1 d . U . . .
N4 N 0.9849(5) 0.6840(3) 0.9655(3) 0.0232(10) Uani 1 1 d . U . . .
H4 H 1.0207 0.7189 1.0201 0.028 Uiso 1 1 calc R U . . .
N5 N 0.5186(5) 0.8441(4) 0.5823(3) 0.0283(11) Uani 1 1 d . U . . .
H5 H 0.4473 0.8153 0.5424 0.034 Uiso 1 1 calc R U . . .
N6 N 0.7037(4) 0.6539(3) 0.5599(3) 0.0159(8) Uani 1 1 d . U . . .
N7 N 0.9105(4) 0.5779(3) 0.6169(3) 0.0133(8) Uani 1 1 d . U . . .
N8 N 1.2236(4) 0.5926(3) 0.7599(3) 0.0198(9) Uani 1 1 d . U . . .
H8A H 1.2250 0.5327 0.7509 0.024 Uiso 1 1 calc R U . . .
N9 N 0.6855(4) 0.7448(3) 0.7857(3) 0.0193(9) Uani 1 1 d . U . . .
O1 O 0.9222(4) 0.7704(3) 0.5734(2) 0.0168(7) Uani 1 1 d . U . . .
O2 O 0.9417(4) 0.6717(3) 0.8222(2) 0.0180(7) Uani 1 1 d . U . . .
O3 O 0.7240(4) 0.8343(3) 0.6502(2) 0.0192(7) Uani 1 1 d . U . . .
O4 O 1.1075(3) 0.7046(3) 0.7261(2) 0.0166(7) Uani 1 1 d . U . . .
O5 O 0.6915(4) 0.6748(3) 0.7213(2) 0.0220(8) Uani 1 1 d . U . . .
O6 O 0.7746(4) 0.8151(3) 0.8164(2) 0.0215(8) Uani 1 1 d . U . . .
O7 O 0.5992(4) 0.7461(3) 0.8173(3) 0.0301(10) Uani 1 1 d . U . . .
O8 O 0.1581(6) 0.9263(4) 0.5051(4) 0.0557(15) Uani 1 1 d . U . . .
O9 O 0.2609(6) 0.7892(4) 0.4714(5) 0.072(2) Uani 1 1 d . U . . .
O10 O 0.2953(17) 0.9159(11) 0.4376(11) 0.078(4) Uani 0.522(12) 1 d . U P A 1
O13 O 0.265(2) 0.4733(11) 0.9024(10) 0.097(5) Uani 0.522(12) 1 d . U P A 1
O14 O 0.2636(16) 0.3218(11) 0.8602(10) 0.062(4) Uani 0.522(12) 1 d . U P A 1
O10' O 0.2141(14) 0.8787(10) 0.3693(10) 0.055(3) Uani 0.478(12) 1 d . U P A 2
O13' O 0.148(2) 0.4626(11) 0.8684(14) 0.083(5) Uani 0.478(12) 1 d . U P A 2
O14' O 0.179(2) 0.3090(10) 0.8359(14) 0.081(5) Uani 0.478(12) 1 d . U P A 2
O11 O 0.0652(8) 0.7982(5) 0.3814(5) 0.093(3) Uani 1 1 d . U . . .
O12 O 0.0560(13) 0.3809(13) 0.7952(10) 0.174(5) Uani 1 1 d . U . . .
O15 O 0.2394(6) 0.4012(4) 0.7613(4) 0.0460(13) Uani 1 1 d . U . . .
Cl1 Cl 0.1876(2) 0.85283(16) 0.44079(16) 0.0550(5) Uani 1 1 d . U . . .
Cl2 Cl 0.1934(3) 0.38854(14) 0.82555(14) 0.0542(5) Uani 1 1 d . U . . .
C1 C 0.5716(9) 0.4762(7) 0.8788(7) 0.064(3) Uani 1 1 d . U . . .
H1A H 0.5531 0.5215 0.9271 0.096 Uiso 1 1 calc R U . . .
H1B H 0.5356 0.4132 0.8706 0.096 Uiso 1 1 calc R U . . .
H1C H 0.5352 0.4907 0.8257 0.096 Uiso 1 1 calc R U . . .
C2 C 0.7146(8) 0.4813(5) 0.8991(6) 0.0488(19) Uani 1 1 d . U . . .
H2A H 0.7327 0.4382 0.8486 0.059 Uiso 1 1 calc R U . . .
H2B H 0.7498 0.4605 0.9492 0.059 Uiso 1 1 calc R U . . .
C3 C 0.7797(7) 0.5814(5) 0.9201(5) 0.0335(14) Uani 1 1 d . U . . .
H3A H 0.7480 0.6009 0.8688 0.040 Uiso 1 1 calc R U . . .
H3B H 0.7577 0.6252 0.9685 0.040 Uiso 1 1 calc R U . . .
C4 C 0.9227(6) 0.5876(4) 0.9453(4) 0.0277(12) Uani 1 1 d . U . . .
H4A H 0.9545 0.5681 0.9966 0.033 Uiso 1 1 calc R U . . .
H4B H 0.9448 0.5438 0.8969 0.033 Uiso 1 1 calc R U . . .
C5 C 0.9881(5) 0.7195(4) 0.9036(4) 0.0191(10) Uani 1 1 d . U . . .
C6 C 1.0504(5) 0.8207(4) 0.9329(3) 0.0167(10) Uani 1 1 d . U . . .
C7 C 1.1164(5) 0.8781(4) 1.0205(4) 0.0219(11) Uani 1 1 d . U . . .
H7 H 1.1226 0.8551 1.0667 0.026 Uiso 1 1 calc R U . . .
C8 C 1.1716(5) 0.9688(4) 1.0372(3) 0.0209(11) Uani 1 1 d . U . . .
H8 H 1.2160 1.0076 1.0950 0.025 Uiso 1 1 calc R U . . .
C9 C 1.1612(5) 1.0029(4) 0.9672(3) 0.0187(10) Uani 1 1 d . U . . .
C10 C 1.0906(5) 0.9408(4) 0.8819(3) 0.0159(9) Uani 1 1 d . U . . .
C11 C 1.0755(5) 0.9718(4) 0.8071(3) 0.0162(10) Uani 1 1 d . U . . .
C12 C 1.1307(5) 1.0634(4) 0.8192(4) 0.0186(10) Uani 1 1 d . U . . .
C13 C 1.2017(5) 1.1252(4) 0.9075(4) 0.0207(11) Uani 1 1 d . U . . .
H13 H 1.2378 1.1863 0.9164 0.025 Uiso 1 1 calc R U . . .
C14 C 1.2167(5) 1.0962(4) 0.9779(4) 0.0211(11) Uani 1 1 d . U . . .
H14 H 1.2639 1.1374 1.0342 0.025 Uiso 1 1 calc R U . . .
C15 C 1.1146(6) 1.0876(4) 0.7430(4) 0.0233(11) Uani 1 1 d . U . . .
H15 H 1.1485 1.1477 0.7478 0.028 Uiso 1 1 calc R U . . .
C16 C 1.0484(6) 1.0221(4) 0.6612(4) 0.0223(11) Uani 1 1 d . U . . .
H16 H 1.0387 1.0368 0.6101 0.027 Uiso 1 1 calc R U . . .
C17 C 0.9957(5) 0.9329(4) 0.6560(3) 0.0175(10) Uani 1 1 d . U . . .
C18 C 0.9231(5) 0.8530(4) 0.5723(3) 0.0173(10) Uani 1 1 d . U . . .
C19 C 0.7830(6) 0.8044(4) 0.4181(4) 0.0258(12) Uani 1 1 d . U . . .
H19A H 0.7728 0.7434 0.4262 0.031 Uiso 1 1 calc R U . . .
H19B H 0.8250 0.7971 0.3737 0.031 Uiso 1 1 calc R U . . .
C20 C 0.6535(6) 0.8333(5) 0.3862(4) 0.0289(13) Uani 1 1 d . U . . .
H20A H 0.6635 0.8919 0.3741 0.035 Uiso 1 1 calc R U . . .
H20B H 0.6144 0.8454 0.4325 0.035 Uiso 1 1 calc R U . . .
C21 C 0.5661(6) 0.7569(5) 0.3031(4) 0.0322(14) Uani 1 1 d . U . . .
H21A H 0.5688 0.6957 0.3117 0.039 Uiso 1 1 calc R U . . .
H21B H 0.5971 0.7532 0.2540 0.039 Uiso 1 1 calc R U . . .
C22 C 0.4280(7) 0.7771(6) 0.2799(5) 0.0407(16) Uani 1 1 d . U . . .
H22A H 0.3960 0.7790 0.3276 0.061 Uiso 1 1 calc R U . . .
H22B H 0.3764 0.7275 0.2268 0.061 Uiso 1 1 calc R U . . .
H22C H 0.4247 0.8373 0.2707 0.061 Uiso 1 1 calc R U . . .
C23 C 1.4536(8) 0.7885(7) 1.0755(5) 0.053(2) Uani 1 1 d . U . . .
H23A H 1.3917 0.8315 1.0803 0.080 Uiso 1 1 calc R U . . .
H23B H 1.5367 0.8213 1.1141 0.080 Uiso 1 1 calc R U . . .
H23C H 1.4318 0.7357 1.0921 0.080 Uiso 1 1 calc R U . . .
C24 C 1.4546(6) 0.7527(5) 0.9822(4) 0.0362(15) Uani 1 1 d . U . . .
H24A H 1.5243 0.7156 0.9796 0.043 Uiso 1 1 calc R U . . .
H24B H 1.4715 0.8069 0.9651 0.043 Uiso 1 1 calc R U . . .
C25 C 1.3318(6) 0.6918(5) 0.9154(4) 0.0329(14) Uani 1 1 d . U . . .
H25A H 1.3158 0.6363 0.9310 0.040 Uiso 1 1 calc R U . . .
H25B H 1.2614 0.7280 0.9184 0.040 Uiso 1 1 calc R U . . .
C26 C 1.3357(5) 0.6598(5) 0.8234(4) 0.0262(12) Uani 1 1 d . U . . .
H26A H 1.3422 0.7151 0.8056 0.031 Uiso 1 1 calc R U . . .
H26B H 1.4117 0.6299 0.8218 0.031 Uiso 1 1 calc R U . . .
C27 C 1.1206(5) 0.6192(4) 0.7160(3) 0.0168(10) Uani 1 1 d . U . . .
C28 C 1.0174(5) 0.5430(4) 0.6444(3) 0.0162(10) Uani 1 1 d . U . . .
C29 C 1.0338(5) 0.4487(4) 0.6042(4) 0.0209(11) Uani 1 1 d . U . . .
H29 H 1.1096 0.4263 0.6257 0.025 Uiso 1 1 calc R U . . .
C30 C 0.9370(5) 0.3902(4) 0.5330(4) 0.0211(11) Uani 1 1 d . U . . .
H30 H 0.9454 0.3271 0.5062 0.025 Uiso 1 1 calc R U . . .
C31 C 0.8235(5) 0.4264(4) 0.5003(3) 0.0172(10) Uani 1 1 d . U . . .
C32 C 0.8158(5) 0.5208(4) 0.5461(3) 0.0149(9) Uani 1 1 d . U . . .
C33 C 0.7045(5) 0.5622(4) 0.5139(3) 0.0154(9) Uani 1 1 d . U . . .
C34 C 0.6047(5) 0.5088(4) 0.4365(3) 0.0193(10) Uani 1 1 d . U . . .
C35 C 0.6163(5) 0.4120(4) 0.3919(4) 0.0218(11) Uani 1 1 d . U . . .
H35 H 0.5509 0.3756 0.3409 0.026 Uiso 1 1 calc R U . . .
C36 C 0.7196(6) 0.3729(4) 0.4220(4) 0.0230(11) Uani 1 1 d . U . . .
H36 H 0.7241 0.3098 0.3917 0.028 Uiso 1 1 calc R U . . .
C37 C 0.4998(5) 0.5548(4) 0.4095(3) 0.0230(11) Uani 1 1 d . U . . .
H37 H 0.4314 0.5223 0.3590 0.028 Uiso 1 1 calc R U . . .
C38 C 0.4982(5) 0.6472(4) 0.4575(4) 0.0233(11) Uani 1 1 d . U . . .
H38 H 0.4285 0.6778 0.4403 0.028 Uiso 1 1 calc R U . . .
C39 C 0.6029(5) 0.6956(4) 0.5330(3) 0.0185(10) Uani 1 1 d . U . . .
C40 C 0.6180(5) 0.7971(4) 0.5927(3) 0.0192(10) Uani 1 1 d . U . . .
C41 C 0.5268(7) 0.9430(5) 0.6367(5) 0.0361(15) Uani 1 1 d . U . . .
H41A H 0.4561 0.9702 0.6077 0.043 Uiso 1 1 calc R U . . .
H41B H 0.6054 0.9785 0.6415 0.043 Uiso 1 1 calc R U . . .
C42 C 0.5240(7) 0.9543(5) 0.7300(5) 0.0349(14) Uani 1 1 d . U . . .
H42A H 0.5943 0.9263 0.7584 0.042 Uiso 1 1 calc R U . . .
H42B H 0.5376 1.0217 0.7642 0.042 Uiso 1 1 calc R U . . .
C43 C 0.4026(7) 0.9095(6) 0.7325(5) 0.0437(17) Uani 1 1 d . U . . .
H43A H 0.3898 0.8418 0.6995 0.052 Uiso 1 1 calc R U . . .
H43B H 0.3318 0.9364 0.7031 0.052 Uiso 1 1 calc R U . . .
C44 C 0.4004(8) 0.9234(6) 0.8259(6) 0.0474(19) Uani 1 1 d . U . . .
H44A H 0.4722 0.8994 0.8565 0.071 Uiso 1 1 calc R U . . .
H44B H 0.3227 0.8894 0.8227 0.071 Uiso 1 1 calc R U . . .
H44C H 0.4048 0.9900 0.8574 0.071 Uiso 1 1 calc R U . . .
O16 O 0.0759(6) 0.7615(4) 0.1578(4) 0.0504(14) Uani 1 1 d . U . . .
H16A H 0.0907 0.7078 0.1630 0.060 Uiso 1 1 d R U . . .
H16B H 0.0010 0.7647 0.1613 0.060 Uiso 1 1 d R U . . .
O17 O 0.1995(9) 0.5498(8) 0.2917(6) 0.111(3) Uani 1 1 d . U . . .
H17C H 0.1767 0.5152 0.3178 0.133 Uiso 1 1 d R U . . .
H17D H 0.1336 0.5693 0.2652 0.133 Uiso 1 1 d R U . . .

loop_
_atom_site_aniso_label
_atom_site_aniso_U_11
_atom_site_aniso_U_22
_atom_site_aniso_U_33
_atom_site_aniso_U_23
_atom_site_aniso_U_13
_atom_site_aniso_U_12
Eu1 0.01388(14) 0.01042(13) 0.01439(13) 0.00168(9) 0.00436(9) 0.00222(9)
N1 0.026(2) 0.017(2) 0.021(2) 0.0079(17) 0.0056(18) 0.0011(18)
N2 0.0130(19) 0.0172(19) 0.0157(18) 0.0050(16) 0.0059(15) 0.0039(16)
N3 0.0132(19) 0.019(2) 0.0169(18) 0.0070(16) 0.0045(15) 0.0052(16)
N4 0.028(2) 0.019(2) 0.024(2) 0.0099(18) 0.0076(19) 0.0009(19)
N5 0.024(2) 0.027(2) 0.031(2) 0.007(2) 0.0072(19) 0.012(2)
N6 0.0144(19) 0.0161(19) 0.0168(18) 0.0043(16) 0.0057(15) 0.0033(16)
N7 0.0120(19) 0.0130(18) 0.0143(17) 0.0027(15) 0.0053(14) 0.0015(15)
N8 0.015(2) 0.018(2) 0.026(2) 0.0072(18) 0.0052(17) 0.0040(17)
N9 0.017(2) 0.022(2) 0.0168(19) 0.0047(17) 0.0051(16) 0.0013(18)
O1 0.0214(18) 0.0116(16) 0.0172(16) 0.0030(13) 0.0080(14) 0.0034(14)
O2 0.0238(18) 0.0144(16) 0.0177(16) 0.0056(13) 0.0091(14) 0.0059(14)
O3 0.0205(18) 0.0149(17) 0.0195(17) 0.0027(14) 0.0059(14) 0.0040(14)
O4 0.0158(17) 0.0141(16) 0.0190(16) 0.0055(14) 0.0047(13) 0.0024(14)
O5 0.025(2) 0.0197(18) 0.0158(16) 0.0009(14) 0.0048(14) -0.0035(15)
O6 0.0188(18) 0.0209(18) 0.0218(17) 0.0029(15) 0.0073(14) 0.0001(15)
O7 0.020(2) 0.039(3) 0.027(2) 0.0010(18) 0.0133(17) -0.0022(18)
O8 0.069(4) 0.040(3) 0.053(3) 0.016(3) 0.011(3) 0.018(3)
O9 0.033(3) 0.036(3) 0.128(6) 0.035(3) -0.009(3) 0.007(2)
O10 0.105(9) 0.077(8) 0.072(8) 0.038(7) 0.044(7) 0.020(7)
O13 0.161(12) 0.055(7) 0.060(7) 0.007(6) 0.033(8) -0.018(9)
O14 0.084(9) 0.073(8) 0.081(8) 0.071(7) 0.051(7) 0.035(7)
O10' 0.067(8) 0.060(7) 0.066(7) 0.034(6) 0.045(6) 0.035(6)
O13' 0.130(11) 0.055(8) 0.115(10) 0.034(7) 0.105(9) 0.042(8)
O14' 0.136(12) 0.027(6) 0.115(10) 0.034(7) 0.079(10) 0.007(8)
O11 0.091(5) 0.058(4) 0.084(5) 0.005(4) -0.023(4) 0.032(4)
O12 0.105(8) 0.247(12) 0.171(10) 0.087(9) 0.034(8) -0.016(9)
O15 0.073(4) 0.034(3) 0.055(3) 0.030(2) 0.036(3) 0.026(3)
Cl1 0.0608(13) 0.0480(11) 0.0783(14) 0.0325(11) 0.0393(11) 0.0350(10)
Cl2 0.0891(17) 0.0347(10) 0.0492(11) 0.0182(8) 0.0338(11) 0.0037(10)
C1 0.060(6) 0.039(4) 0.088(7) 0.015(5) 0.024(5) -0.008(4)
C2 0.052(5) 0.029(4) 0.062(5) 0.013(3) 0.019(4) -0.005(3)
C3 0.034(3) 0.026(3) 0.043(3) 0.012(3) 0.014(3) 0.003(3)
C4 0.036(3) 0.018(3) 0.034(3) 0.014(2) 0.013(2) 0.005(2)
C5 0.017(2) 0.018(2) 0.024(2) 0.0079(19) 0.0086(19) 0.0039(19)
C6 0.015(2) 0.017(2) 0.017(2) 0.0049(18) 0.0060(18) 0.0038(19)
C7 0.017(2) 0.026(3) 0.020(2) 0.007(2) 0.0027(19) 0.002(2)
C8 0.017(2) 0.023(3) 0.018(2) 0.003(2) 0.0029(19) 0.001(2)
C9 0.014(2) 0.020(2) 0.020(2) 0.0048(19) 0.0055(18) 0.0038(19)
C10 0.012(2) 0.016(2) 0.018(2) 0.0033(18) 0.0056(17) 0.0039(18)
C11 0.012(2) 0.016(2) 0.019(2) 0.0044(18) 0.0040(17) 0.0039(18)
C12 0.017(2) 0.015(2) 0.022(2) 0.0046(19) 0.0047(19) 0.0031(19)
C13 0.018(2) 0.017(2) 0.025(2) 0.004(2) 0.007(2) -0.001(2)
C14 0.019(2) 0.017(2) 0.021(2) 0.000(2) 0.0051(19) -0.001(2)
C15 0.025(3) 0.018(2) 0.025(3) 0.007(2) 0.005(2) 0.000(2)
C16 0.025(3) 0.019(2) 0.023(2) 0.009(2) 0.004(2) 0.004(2)
C17 0.019(2) 0.014(2) 0.021(2) 0.0063(19) 0.0085(19) 0.0057(19)
C18 0.019(2) 0.016(2) 0.015(2) 0.0015(18) 0.0069(18) 0.0022(19)
C19 0.035(3) 0.021(3) 0.019(2) 0.007(2) 0.006(2) 0.002(2)
C20 0.033(3) 0.029(3) 0.019(3) 0.004(2) 0.005(2) 0.003(3)
C21 0.036(3) 0.031(3) 0.025(3) 0.007(2) 0.007(2) 0.008(3)
C22 0.037(4) 0.039(4) 0.043(4) 0.013(3) 0.010(3) 0.006(3)
C23 0.047(5) 0.065(5) 0.028(4) -0.003(4) 0.009(3) -0.006(4)
C24 0.027(3) 0.040(4) 0.030(3) 0.003(3) 0.002(3) 0.000(3)
C25 0.027(3) 0.032(3) 0.031(3) -0.002(2) 0.011(2) -0.007(3)
C26 0.013(3) 0.029(3) 0.032(3) 0.013(2) -0.001(2) -0.002(2)
C27 0.015(2) 0.016(2) 0.019(2) 0.0051(18) 0.0071(18) 0.0015(19)
C28 0.016(2) 0.014(2) 0.019(2) 0.0052(18) 0.0075(18) 0.0021(18)
C29 0.021(3) 0.018(2) 0.027(2) 0.008(2) 0.009(2) 0.007(2)
C30 0.024(3) 0.013(2) 0.025(2) 0.002(2) 0.012(2) 0.003(2)
C31 0.019(2) 0.016(2) 0.018(2) 0.0019(18) 0.0108(18) -0.0010(19)
C32 0.018(2) 0.013(2) 0.014(2) 0.0021(17) 0.0084(17) -0.0018(18)
C33 0.017(2) 0.013(2) 0.016(2) 0.0036(17) 0.0076(17) -0.0004(18)
C34 0.020(2) 0.019(2) 0.017(2) 0.0026(19) 0.0076(19) -0.003(2)
C35 0.022(3) 0.022(3) 0.017(2) 0.002(2) 0.0070(19) -0.003(2)
C36 0.026(3) 0.016(2) 0.021(2) -0.004(2) 0.010(2) -0.005(2)
C37 0.018(2) 0.032(3) 0.015(2) 0.004(2) 0.0041(19) -0.004(2)
C38 0.017(2) 0.033(3) 0.021(2) 0.012(2) 0.0048(19) 0.007(2)
C39 0.019(2) 0.021(2) 0.015(2) 0.0055(19) 0.0057(18) 0.004(2)
C40 0.020(2) 0.022(2) 0.019(2) 0.0107(19) 0.0079(18) 0.006(2)
C41 0.045(4) 0.029(3) 0.042(3) 0.015(3) 0.019(3) 0.023(3)
C42 0.040(3) 0.026(3) 0.038(3) 0.007(3) 0.015(3) 0.010(3)
C43 0.033(4) 0.043(4) 0.049(4) 0.008(3) 0.011(3) 0.013(3)
C44 0.045(4) 0.049(5) 0.060(5) 0.022(4) 0.030(4) 0.022(4)
O16 0.056(4) 0.054(3) 0.047(3) 0.022(3) 0.021(3) 0.007(3)
O17 0.084(6) 0.165(8) 0.080(5) 0.050(5) 0.017(4) -0.017(6)

loop_
_atom_type_symbol
_atom_type_description
_atom_type_scat_dispersion_real
_atom_type_scat_dispersion_imag
_atom_type_scat_source
C C 0.0033 0.0016 'International Tables Vol C Tables 4.2.6.8 and 6.1.1.4'
H H 0.0000 0.0000 'International Tables Vol C Tables 4.2.6.8 and 6.1.1.4'
N N 0.0061 0.0033 'International Tables Vol C Tables 4.2.6.8 and 6.1.1.4'
O O 0.0106 0.0060 'International Tables Vol C Tables 4.2.6.8 and 6.1.1.4'
Cl Cl 0.1484 0.1585 'International Tables Vol C Tables 4.2.6.8 and 6.1.1.4'
Eu Eu -0.1578 3.6682 'International Tables Vol C Tables 4.2.6.8 and 6.1.1.4'

loop_
_geom_angle_atom_site_label_1
_geom_angle_atom_site_label_2
_geom_angle_atom_site_label_3
_geom_angle
O4 Eu1 O3 150.83(13)
O4 Eu1 O1 82.14(12)
O3 Eu1 O1 72.19(12)
O4 Eu1 O2 72.20(12)
O3 Eu1 O2 135.42(12)
O1 Eu1 O2 151.76(12)
O4 Eu1 N7 63.46(13)
O3 Eu1 N7 122.56(13)
O1 Eu1 N7 79.00(12)
O2 Eu1 N7 79.10(13)
O4 Eu1 O5 133.77(13)
O3 Eu1 O5 74.74(13)
O1 Eu1 O5 128.32(12)
O2 Eu1 O5 67.71(13)
N7 Eu1 O5 86.84(13)
O4 Eu1 O6 131.81(12)
O3 Eu1 O6 67.74(13)
O1 Eu1 O6 138.14(12)
O2 Eu1 O6 69.98(12)
N7 Eu1 O6 133.73(13)
O5 Eu1 O6 50.13(12)
O4 Eu1 N2 81.50(13)
O3 Eu1 N2 74.58(13)
O1 Eu1 N2 62.54(12)
O2 Eu1 N2 122.93(13)
N7 Eu1 N2 131.09(13)
O5 Eu1 N2 140.46(13)
O6 Eu1 N2 94.92(13)
O4 Eu1 N3 72.11(12)
O3 Eu1 N3 109.30(13)
O1 Eu1 N3 120.79(13)
O2 Eu1 N3 62.42(13)
N7 Eu1 N3 128.13(13)
O5 Eu1 N3 107.05(13)
O6 Eu1 N3 64.45(13)
N2 Eu1 N3 61.54(14)
O4 Eu1 N6 120.82(12)
O3 Eu1 N6 61.50(13)
O1 Eu1 N6 67.35(13)
O2 Eu1 N6 116.20(13)
N7 Eu1 N6 61.75(13)
O5 Eu1 N6 62.21(13)
O6 Eu1 N6 102.32(13)
N2 Eu1 N6 120.80(14)
N3 Eu1 N6 166.65(13)
C18 N1 C19 122.6(5)
C17 N2 C11 118.1(5)
C17 N2 Eu1 118.5(3)
C11 N2 Eu1 123.3(3)
C6 N3 C10 118.6(4)
C6 N3 Eu1 120.0(3)
C10 N3 Eu1 121.2(3)
C5 N4 C4 122.7(5)
C40 N5 C41 121.8(5)
C39 N6 C33 119.0(5)
C39 N6 Eu1 120.5(3)
C33 N6 Eu1 120.4(3)
C28 N7 C32 118.2(4)
C28 N7 Eu1 118.1(3)
C32 N7 Eu1 123.6(3)
C27 N8 C26 123.2(5)
O7 N9 O5 122.5(5)
O7 N9 O6 120.9(5)
O5 N9 O6 116.6(4)
C18 O1 Eu1 116.1(3)
C5 O2 Eu1 122.8(3)
C40 O3 Eu1 125.2(3)
C27 O4 Eu1 117.5(3)
N9 O5 Eu1 96.9(3)
N9 O6 Eu1 96.3(3)
O9 Cl1 O8 116.0(4)
O9 Cl1 O11 106.8(4)
O8 Cl1 O11 105.0(4)
O9 Cl1 O10' 116.9(6)
O8 Cl1 O10' 115.9(6)
O11 Cl1 O10' 91.8(7)
O9 Cl1 O10 97.6(7)
O8 Cl1 O10 93.7(7)
O11 Cl1 O10 138.1(8)
O14' Cl2 O13' 121.1(10)
O14' Cl2 O15 123.2(8)
O13' Cl2 O15 115.1(7)
O14' Cl2 O12 87.4(13)
O13' Cl2 O12 65.9(12)
O15 Cl2 O12 108.9(6)
O15 Cl2 O14 108.2(6)
O12 Cl2 O14 124.5(9)
O15 Cl2 O13 100.4(8)
O12 Cl2 O13 117.5(12)
O14 Cl2 O13 94.2(11)
C1 C2 C3 112.4(7)
C4 C3 C2 112.4(6)
N4 C4 C3 112.1(5)
O2 C5 N4 122.4(5)
O2 C5 C6 119.9(5)
N4 C5 C6 117.6(5)
N3 C6 C7 122.2(5)
N3 C6 C5 112.4(4)
C7 C6 C5 125.5(5)
C8 C7 C6 119.0(5)
C7 C8 C9 120.1(5)
C8 C9 C10 116.7(5)
C8 C9 C14 124.2(5)
C10 C9 C14 119.1(5)
N3 C10 C9 123.4(5)
N3 C10 C11 117.1(4)
C9 C10 C11 119.5(5)
N2 C11 C12 123.3(5)
N2 C11 C10 116.3(5)
C12 C11 C10 120.3(5)
C15 C12 C11 117.1(5)
C15 C12 C13 124.2(5)
C11 C12 C13 118.7(5)
C14 C13 C12 121.2(5)
C13 C14 C9 121.2(5)
C16 C15 C12 119.7(5)
C15 C16 C17 119.0(5)
N2 C17 C16 122.8(5)
N2 C17 C18 111.4(5)
C16 C17 C18 125.8(5)
O1 C18 N1 124.2(5)
O1 C18 C17 118.1(5)
N1 C18 C17 117.6(5)
N1 C19 C20 111.3(5)
C19 C20 C21 111.9(5)
C20 C21 C22 112.3(6)
C23 C24 C25 114.6(6)
C26 C25 C24 112.8(5)
N8 C26 C25 113.2(5)
O4 C27 N8 123.4(5)
O4 C27 C28 118.2(5)
N8 C27 C28 118.3(5)
N7 C28 C29 122.8(5)
N7 C28 C27 111.8(4)
C29 C28 C27 125.1(5)
C30 C29 C28 119.0(5)
C29 C30 C31 119.5(5)
C32 C31 C30 117.0(5)
C32 C31 C36 119.1(5)
C30 C31 C36 123.9(5)
N7 C32 C31 123.4(5)
N7 C32 C33 117.2(5)
C31 C32 C33 119.3(5)
N6 C33 C34 122.8(5)
N6 C33 C32 116.5(5)
C34 C33 C32 120.6(5)
C37 C34 C33 116.9(5)
C37 C34 C35 124.9(5)
C33 C34 C35 118.2(5)
C36 C35 C34 121.4(5)
C35 C36 C31 121.4(5)
C38 C37 C34 120.0(5)
C37 C38 C39 119.2(5)
N6 C39 C38 122.0(5)
N6 C39 C40 111.6(5)
C38 C39 C40 126.4(5)
O3 C40 N5 122.5(5)
O3 C40 C39 118.8(5)
N5 C40 C39 118.8(5)
N5 C41 C42 112.9(6)
C43 C42 C41 114.6(6)
C42 C43 C44 113.8(6)

loop_
_geom_bond_atom_site_label_1
_geom_bond_atom_site_label_2
_geom_bond_distance
Eu1 O4 2.436(4)
Eu1 O3 2.454(4)
Eu1 O1 2.476(4)
Eu1 O2 2.479(4)
Eu1 N7 2.537(4)
Eu1 O5 2.547(4)
Eu1 O6 2.555(4)
Eu1 N2 2.564(4)
Eu1 N3 2.617(4)
Eu1 N6 2.631(4)
N1 C18 1.326(7)
N1 C19 1.469(7)
N2 C17 1.329(7)
N2 C11 1.350(6)
N3 C6 1.331(7)
N3 C10 1.342(7)
N4 C5 1.317(7)
N4 C4 1.463(8)
N5 C40 1.324(7)
N5 C41 1.455(8)
N6 C39 1.330(7)
N6 C33 1.346(7)
N7 C28 1.328(7)
N7 C32 1.342(6)
N8 C27 1.314(7)
N8 C26 1.463(7)
N9 O7 1.220(6)
N9 O5 1.266(6)
N9 O6 1.274(6)
O1 C18 1.240(7)
O2 C5 1.260(6)
O3 C40 1.251(7)
O4 C27 1.252(6)
O8 Cl1 1.402(6)
O9 Cl1 1.396(6)
O10 Cl1 1.516(16)
O13 Cl2 1.480(15)
O14 Cl2 1.447(13)
O10' Cl1 1.473(12)
O13' Cl2 1.320(13)
O14' Cl2 1.264(15)
O11 Cl1 1.451(8)
O12 Cl2 1.442(13)
O15 Cl2 1.381(5)
C1 C2 1.512(12)
C2 C3 1.521(10)
C3 C4 1.505(9)
C5 C6 1.502(8)
C6 C7 1.401(7)
C7 C8 1.374(8)
C8 C9 1.399(8)
C9 C10 1.406(7)
C9 C14 1.438(8)
C10 C11 1.440(7)
C11 C12 1.406(8)
C12 C15 1.402(8)
C12 C13 1.439(7)
C13 C14 1.352(8)
C15 C16 1.375(8)
C16 C17 1.400(8)
C17 C18 1.501(7)
C19 C20 1.507(9)
C20 C21 1.518(8)
C21 C22 1.529(10)
C23 C24 1.493(10)
C24 C25 1.517(9)
C25 C26 1.482(9)
C27 C28 1.510(7)
C28 C29 1.402(7)
C29 C30 1.363(8)
C30 C31 1.416(8)
C31 C32 1.397(7)
C31 C36 1.439(7)
C32 C33 1.439(7)
C33 C34 1.408(7)
C34 C37 1.405(8)
C34 C35 1.434(8)
C35 C36 1.343(9)
C37 C38 1.365(8)
C38 C39 1.404(8)
C39 C40 1.502(8)
C41 C42 1.533(9)
C42 C43 1.496(11)
C43 C44 1.526(11)
